data_4087273
loop_
_publ_author_name
'Navarro, Miquel'
'Wang, Suxiao'
'M\"uller-Bunz, Helge'
'Redmond, Gareth'
'Farr\`as, Pau'
'Albrecht, Martin'

_publ_section_title
;
 Triazolylidene Metal Complexes Tagged with a Bodipy Chromophore:
 Synthesis and Monitoring of Ligand Exchange Reactions
;
_journal_issue 8
_journal_name_full Organometallics
_journal_page_first 1469
_journal_paper_doi 10.1021/acs.organomet.6b00672
_journal_volume 36
_journal_year 2017
_chemical_absolute_configuration ad
_chemical_formula_moiety 'C31 H34 B F2 N6, C F3 O3 S'
_chemical_formula_sum 'C32 H34 B F5 N6 O3 S'
_chemical_formula_weight 688.52
_chemical_name_systematic
; 
 ? 
;
_space_group_IT_number 4
_symmetry_cell_setting monoclinic
_symmetry_space_group_name_Hall 'P 2yb'
_symmetry_space_group_name_H-M 'P 1 21 1'
_atom_sites_solution_hydrogens geom
_atom_sites_solution_primary direct
_atom_sites_solution_secondary difmap
_audit_creation_method SHELXL-97
_cell_angle_alpha 90.00
_cell_angle_beta 96.031(1)
_cell_angle_gamma 90.00
_cell_formula_units_Z 2
_cell_length_a 7.57530(9)
_cell_length_b 12.1883(2)
_cell_length_c 17.3804(2)
_cell_measurement_reflns_used 18917
_cell_measurement_temperature 100(2)
_cell_measurement_theta_max 29.0910
_cell_measurement_theta_min 3.5230
_cell_volume 1595.85(4)
_computing_cell_refinement
; 
CrysAlisPro, Agilent Technologies, 
Version 1.171.36.24a (release 19-12-2012 CrysAlis171 .NET) 
(compiled Dec 19 2012,11:08:27) 
;
_computing_data_collection
; 
CrysAlisPro, Agilent Technologies, 
Version 1.171.36.24a (release 19-12-2012 CrysAlis171 .NET) 
(compiled Dec 19 2012,11:08:27) 
;
_computing_data_reduction
; 
CrysAlisPro, Agilent Technologies, 
Version 1.171.36.24a (release 19-12-2012 CrysAlis171 .NET) 
(compiled Dec 19 2012,11:08:27) 
;
_computing_structure_refinement 'SHELXL-97 (Sheldrick, 2008)'
_computing_structure_solution 'SHELXS-97 (Sheldrick, 2008)'
_diffrn_ambient_temperature 100(2)
_diffrn_detector_area_resol_mean 10.3196
_diffrn_measured_fraction_theta_full 0.991
_diffrn_measured_fraction_theta_max 0.926
_diffrn_measurement_device_type 'SuperNova, Dual, Cu at zero, Atlas'
_diffrn_measurement_method '\w scans'
_diffrn_radiation_monochromator mirror
_diffrn_radiation_source 'SuperNova (Mo) X-ray Source'
_diffrn_radiation_type MoK\a
_diffrn_radiation_wavelength 0.71073
_diffrn_reflns_av_R_equivalents 0.0298
_diffrn_reflns_av_sigmaI/netI 0.0256
_diffrn_reflns_limit_h_max 10
_diffrn_reflns_limit_h_min -10
_diffrn_reflns_limit_k_max 16
_diffrn_reflns_limit_k_min -16
_diffrn_reflns_limit_l_max 22
_diffrn_reflns_limit_l_min -23
_diffrn_reflns_number 35441
_diffrn_reflns_theta_full 28.00
_diffrn_reflns_theta_max 29.61
_diffrn_reflns_theta_min 2.83
_exptl_absorpt_coefficient_mu 0.176
_exptl_absorpt_correction_T_max 0.988
_exptl_absorpt_correction_T_min 0.972
_exptl_absorpt_correction_type analytical
_exptl_absorpt_process_details
; 
CrysAlisPro, Agilent Technologies, 
Version 1.171.36.24a (release 19-12-2012 CrysAlis171 .NET) 
(compiled Dec 19 2012,11:08:27) 
Analytical numeric absorption correction using a multifaceted crystal 
model based on expressions derived by R.C. Clark & J.S. Reid. 
(Clark, R. C. & Reid, J. S. (1995). Acta Cryst. A51, 887-897) 
;
_exptl_crystal_colour 'clear intense red'
_exptl_crystal_density_diffrn 1.433
_exptl_crystal_density_method 'not measured'
_exptl_crystal_description plate
_exptl_crystal_F_000 716
_exptl_crystal_size_max 0.2313
_exptl_crystal_size_mid 0.1317
_exptl_crystal_size_min 0.0738
_refine_diff_density_max 0.384
_refine_diff_density_min -0.351
_refine_diff_density_rms 0.048
_refine_ls_abs_structure_details 'Flack H D (1983), Acta Cryst. A39, 876-881'
_refine_ls_abs_structure_Flack 0.01(5)
_refine_ls_extinction_method none
_refine_ls_goodness_of_fit_ref 1.030
_refine_ls_hydrogen_treatment constr
_refine_ls_matrix_type full
_refine_ls_number_parameters 440
_refine_ls_number_reflns 7929
_refine_ls_number_restraints 1
_refine_ls_restrained_S_all 1.030
_refine_ls_R_factor_all 0.0372
_refine_ls_R_factor_gt 0.0347
_refine_ls_shift/su_max 0.001
_refine_ls_shift/su_mean 0.000
_refine_ls_structure_factor_coef Fsqd
_refine_ls_weighting_details 'calc w=1/[\s^2^(Fo^2^)+(0.0468P)^2^+0.5318P] where P=(Fo^2^+2Fc^2^)/3'
_refine_ls_weighting_scheme calc
_refine_ls_wR_factor_gt 0.0858
_refine_ls_wR_factor_ref 0.0878
_reflns_number_gt 7550
_reflns_number_total 7929
_reflns_threshold_expression I>2\s(I)
_cod_data_source_file om6b00672_si_002.cif
_cod_data_source_block alb313_8b
_cod_original_sg_symbol_H-M 'P 21'
_cod_database_code 4087273

loop_
_symmetry_equiv_pos_as_xyz
'x, y, z'
'-x, y+1/2, -z'

loop_
_atom_site_label
_atom_site_type_symbol
_atom_site_fract_x
_atom_site_fract_y
_atom_site_fract_z
_atom_site_U_iso_or_equiv
_atom_site_adp_type
_atom_site_occupancy
_atom_site_symmetry_multiplicity
_atom_site_calc_flag
_atom_site_refinement_flags
B B 0.3219(2) 0.73012(15) 0.06208(11) 0.0161(3) Uani 1 1 d .
F1 F 0.16267(12) 0.76081(9) 0.08966(6) 0.0238(2) Uani 1 1 d .
F2 F 0.30906(14) 0.74876(9) -0.01727(6) 0.0243(2) Uani 1 1 d .
N1 N 0.47710(17) 0.79669(11) 0.10398(8) 0.0146(3) Uani 1 1 d .
C1 C 0.4915(2) 0.90686(14) 0.10650(9) 0.0165(3) Uani 1 1 d .
C10 C 0.3570(2) 0.98097(15) 0.06453(11) 0.0221(4) Uani 1 1 d .
H10A H 0.3162 0.9492 0.0140 0.033 Uiso 1 1 calc R
H10B H 0.4106 1.0529 0.0573 0.033 Uiso 1 1 calc R
H10C H 0.2558 0.9894 0.0948 0.033 Uiso 1 1 calc R
C2 C 0.6449(2) 0.93783(13) 0.15460(9) 0.0163(3) Uani 1 1 d .
C11 C 0.6959(2) 1.05360(13) 0.17629(10) 0.0195(3) Uani 1 1 d .
H11A H 0.6648 1.1022 0.1313 0.023 Uiso 1 1 calc R
H11B H 0.8260 1.0576 0.1899 0.023 Uiso 1 1 calc R
C12 C 0.6021(3) 1.09410(15) 0.24472(11) 0.0273(4) Uani 1 1 d .
H12A H 0.4736 1.0951 0.2302 0.041 Uiso 1 1 calc R
H12B H 0.6430 1.1684 0.2589 0.041 Uiso 1 1 calc R
H12C H 0.6296 1.0448 0.2889 0.041 Uiso 1 1 calc R
C3 C 0.7281(2) 0.84200(13) 0.18254(9) 0.0149(3) Uani 1 1 d .
C13 C 0.8961(2) 0.83748(14) 0.23688(10) 0.0203(3) Uani 1 1 d .
H13A H 0.9945 0.8135 0.2085 0.030 Uiso 1 1 calc R
H13B H 0.8811 0.7855 0.2787 0.030 Uiso 1 1 calc R
H13C H 0.9221 0.9105 0.2588 0.030 Uiso 1 1 calc R
C4 C 0.62143(19) 0.75271(13) 0.15097(8) 0.0132(3) Uani 1 1 d .
C5 C 0.63416(19) 0.63942(13) 0.16251(9) 0.0124(3) Uani 1 1 d .
C14 C 0.78715(19) 0.59435(12) 0.21406(8) 0.0121(3) Uani 1 1 d .
C15 C 0.95263(19) 0.58432(14) 0.18716(8) 0.0151(3) Uani 1 1 d .
H15 H 0.9689 0.6088 0.1365 0.018 Uiso 1 1 calc R
C16 C 1.0945(2) 0.53903(13) 0.23342(9) 0.0153(3) Uani 1 1 d .
H16 H 1.2074 0.5320 0.2148 0.018 Uiso 1 1 calc R
C17 C 1.06847(19) 0.50404(13) 0.30772(9) 0.0131(3) Uani 1 1 d .
C18 C 0.9046(2) 0.51527(14) 0.33623(9) 0.0152(3) Uani 1 1 d .
H18 H 0.8889 0.4925 0.3873 0.018 Uiso 1 1 calc R
C19 C 0.76480(19) 0.56031(13) 0.28884(9) 0.0148(3) Uani 1 1 d .
H19 H 0.6521 0.5681 0.3076 0.018 Uiso 1 1 calc R
N3 N 1.21511(17) 0.45737(11) 0.35534(8) 0.0141(3) Uani 1 1 d .
N4 N 1.37586(19) 0.45216(14) 0.32743(9) 0.0239(3) Uani 1 1 d .
N5 N 1.48556(19) 0.40579(14) 0.38000(9) 0.0240(3) Uani 1 1 d .
C20 C 1.2244(2) 0.41451(13) 0.42723(9) 0.0147(3) Uani 1 1 d .
H20 H 1.1319 0.4084 0.4599 0.018 Uiso 1 1 calc R
C21 C 1.3986(2) 0.38151(13) 0.44251(9) 0.0153(3) Uani 1 1 d .
C22 C 1.4854(2) 0.33433(13) 0.51391(9) 0.0150(3) Uani 1 1 d .
C23 C 1.4207(2) 0.35444(15) 0.58436(10) 0.0203(3) Uani 1 1 d .
H23 H 1.3149 0.3960 0.5856 0.024 Uiso 1 1 calc R
C24 C 1.5067(3) 0.31541(16) 0.65208(10) 0.0258(4) Uani 1 1 d .
H24 H 1.4610 0.3296 0.6999 0.031 Uiso 1 1 calc R
C25 C 1.6613(2) 0.25491(17) 0.65010(11) 0.0264(4) Uani 1 1 d .
H25 H 1.7241 0.2283 0.6965 0.032 Uiso 1 1 calc R
C26 C 1.7214(2) 0.23428(15) 0.58015(11) 0.0239(4) Uani 1 1 d .
H26 H 1.8272 0.1930 0.5783 0.029 Uiso 1 1 calc R
N6 N 1.63346(18) 0.27148(12) 0.51329(8) 0.0181(3) Uani 1 1 d .
C27 C 1.7020(3) 0.23623(17) 0.44102(11) 0.0283(4) Uani 1 1 d .
H27A H 1.7617 0.2980 0.4186 0.042 Uiso 1 1 calc R
H27B H 1.6032 0.2112 0.4043 0.042 Uiso 1 1 calc R
H27C H 1.7867 0.1760 0.4521 0.042 Uiso 1 1 calc R
C6 C 0.50748(19) 0.56748(13) 0.12729(8) 0.0136(3) Uani 1 1 d .
C7 C 0.4956(2) 0.44981(13) 0.12781(9) 0.0154(3) Uani 1 1 d .
C28 C 0.6194(2) 0.37013(13) 0.17032(10) 0.0179(3) Uani 1 1 d .
H28A H 0.6067 0.3742 0.2258 0.027 Uiso 1 1 calc R
H28B H 0.7418 0.3881 0.1616 0.027 Uiso 1 1 calc R
H28C H 0.5910 0.2957 0.1515 0.027 Uiso 1 1 calc R
C8 C 0.3425(2) 0.42244(14) 0.08067(9) 0.0174(3) Uani 1 1 d .
C29 C 0.2668(2) 0.30916(14) 0.06519(11) 0.0227(4) Uani 1 1 d .
H29A H 0.3650 0.2569 0.0601 0.027 Uiso 1 1 calc R
H29B H 0.1894 0.3096 0.0156 0.027 Uiso 1 1 calc R
C30 C 0.1595(3) 0.27050(17) 0.12991(12) 0.0316(4) Uani 1 1 d .
H30A H 0.2312 0.2785 0.1799 0.047 Uiso 1 1 calc R
H30B H 0.1270 0.1933 0.1217 0.047 Uiso 1 1 calc R
H30C H 0.0516 0.3149 0.1296 0.047 Uiso 1 1 calc R
C9 C 0.2638(2) 0.52111(14) 0.05188(9) 0.0173(3) Uani 1 1 d .
C31 C 0.0957(2) 0.53057(16) -0.00114(10) 0.0225(4) Uani 1 1 d .
H31A H 0.0647 0.6082 -0.0087 0.034 Uiso 1 1 calc R
H31B H -0.0002 0.4925 0.0217 0.034 Uiso 1 1 calc R
H31C H 0.1125 0.4972 -0.0512 0.034 Uiso 1 1 calc R
N2 N 0.36168(17) 0.60736(11) 0.07932(7) 0.0145(3) Uani 1 1 d .
O1 O 0.38540(18) 0.08015(14) 0.47186(9) 0.0354(3) Uani 1 1 d .
O2 O 0.11226(19) 0.17244(12) 0.49525(8) 0.0287(3) Uani 1 1 d .
O3 O 0.1134(2) -0.02503(13) 0.47182(9) 0.0397(4) Uani 1 1 d .
S S 0.19464(6) 0.08021(4) 0.46113(2) 0.02136(9) Uani 1 1 d .
C32 C 0.1486(3) 0.10421(16) 0.35735(11) 0.0277(4) Uani 1 1 d .
F3 F 0.20545(17) 0.02188(10) 0.31638(7) 0.0341(3) Uani 1 1 d .
F4 F 0.2253(2) 0.19500(11) 0.33549(7) 0.0517(4) Uani 1 1 d .
F5 F -0.02585(19) 0.11179(16) 0.33733(8) 0.0592(5) Uani 1 1 d .

loop_
_atom_site_aniso_label
_atom_site_aniso_U_11
_atom_site_aniso_U_22
_atom_site_aniso_U_33
_atom_site_aniso_U_23
_atom_site_aniso_U_13
_atom_site_aniso_U_12
B 0.0123(8) 0.0185(9) 0.0171(8) 0.0046(7) 0.0001(6) 0.0003(6)
F1 0.0138(4) 0.0226(5) 0.0356(6) 0.0034(5) 0.0059(4) 0.0035(4)
F2 0.0262(5) 0.0296(6) 0.0158(5) 0.0070(4) -0.0036(4) -0.0046(4)
N1 0.0136(6) 0.0142(6) 0.0159(6) 0.0029(5) 0.0018(5) 0.0018(5)
C1 0.0177(7) 0.0151(7) 0.0173(7) 0.0026(6) 0.0041(6) 0.0035(6)
C10 0.0222(8) 0.0196(8) 0.0239(9) 0.0057(7) 0.0001(7) 0.0069(6)
C2 0.0185(7) 0.0145(8) 0.0165(7) 0.0016(6) 0.0046(6) 0.0012(6)
C11 0.0254(8) 0.0132(8) 0.0205(8) 0.0001(6) 0.0045(6) 0.0003(6)
C12 0.0420(10) 0.0162(8) 0.0250(9) -0.0011(7) 0.0107(8) 0.0039(8)
C3 0.0164(7) 0.0136(7) 0.0149(7) 0.0000(6) 0.0029(6) 0.0000(6)
C13 0.0173(7) 0.0160(8) 0.0261(8) -0.0009(7) -0.0049(6) -0.0019(6)
C4 0.0129(7) 0.0144(7) 0.0121(7) 0.0008(6) 0.0006(5) 0.0001(6)
C5 0.0108(6) 0.0155(7) 0.0112(6) 0.0002(6) 0.0020(5) 0.0005(5)
C14 0.0137(6) 0.0089(7) 0.0133(7) -0.0009(5) -0.0010(5) 0.0005(5)
C15 0.0159(7) 0.0168(7) 0.0127(6) 0.0013(6) 0.0021(5) 0.0006(6)
C16 0.0128(7) 0.0191(7) 0.0146(7) 0.0009(6) 0.0032(5) 0.0016(6)
C17 0.0122(6) 0.0113(6) 0.0153(7) -0.0002(5) -0.0009(5) -0.0003(5)
C18 0.0151(7) 0.0181(7) 0.0125(7) 0.0022(6) 0.0025(5) 0.0007(6)
C19 0.0115(6) 0.0169(8) 0.0165(7) 0.0008(6) 0.0030(5) -0.0004(5)
N3 0.0112(6) 0.0160(6) 0.0150(6) 0.0020(5) 0.0005(5) 0.0000(5)
N4 0.0117(6) 0.0395(9) 0.0206(7) 0.0096(7) 0.0022(5) 0.0044(6)
N5 0.0150(6) 0.0369(9) 0.0201(7) 0.0101(6) 0.0018(5) 0.0047(6)
C20 0.0149(7) 0.0143(7) 0.0149(7) 0.0013(6) 0.0019(5) 0.0005(6)
C21 0.0145(7) 0.0147(7) 0.0168(7) -0.0006(6) 0.0011(6) -0.0001(6)
C22 0.0136(7) 0.0126(7) 0.0184(8) 0.0013(6) -0.0003(6) -0.0015(5)
C23 0.0219(8) 0.0204(8) 0.0189(8) 0.0012(7) 0.0026(6) 0.0026(6)
C24 0.0350(10) 0.0260(9) 0.0164(8) 0.0031(7) 0.0023(7) -0.0014(8)
C25 0.0287(9) 0.0260(9) 0.0220(8) 0.0093(7) -0.0084(7) -0.0016(7)
C26 0.0199(8) 0.0219(9) 0.0286(9) 0.0048(7) -0.0031(7) 0.0033(7)
N6 0.0149(6) 0.0183(7) 0.0208(7) 0.0017(6) -0.0005(5) 0.0017(5)
C27 0.0273(9) 0.0320(10) 0.0266(9) 0.0025(8) 0.0078(7) 0.0115(8)
C6 0.0132(6) 0.0147(7) 0.0127(7) -0.0001(6) 0.0011(5) 0.0009(6)
C7 0.0166(7) 0.0151(7) 0.0151(7) -0.0022(6) 0.0041(6) -0.0028(6)
C28 0.0219(8) 0.0119(7) 0.0197(8) -0.0014(6) 0.0007(6) 0.0008(6)
C8 0.0165(7) 0.0189(8) 0.0171(7) -0.0038(6) 0.0034(6) -0.0032(6)
C29 0.0225(8) 0.0198(8) 0.0257(9) -0.0065(7) 0.0017(7) -0.0051(6)
C30 0.0335(10) 0.0218(9) 0.0414(11) -0.0067(8) 0.0131(8) -0.0110(8)
C9 0.0158(7) 0.0209(8) 0.0154(7) -0.0030(6) 0.0033(6) -0.0029(6)
C31 0.0169(7) 0.0313(10) 0.0189(8) -0.0032(7) -0.0009(6) -0.0030(7)
N2 0.0125(6) 0.0174(7) 0.0131(6) 0.0009(5) 0.0000(5) -0.0002(5)
O1 0.0273(6) 0.0366(8) 0.0413(8) -0.0016(7) -0.0017(6) 0.0064(7)
O2 0.0325(7) 0.0290(7) 0.0245(7) -0.0066(5) 0.0030(5) 0.0070(6)
O3 0.0558(10) 0.0300(8) 0.0366(8) -0.0043(6) 0.0198(7) -0.0156(7)
S 0.0251(2) 0.01853(19) 0.02079(19) -0.00138(16) 0.00422(15) -0.00031(17)
C32 0.0319(9) 0.0283(10) 0.0229(9) -0.0042(7) 0.0031(7) -0.0002(8)
F3 0.0419(7) 0.0311(6) 0.0316(6) -0.0136(5) 0.0146(5) -0.0091(5)
F4 0.1071(13) 0.0245(7) 0.0238(6) 0.0011(5) 0.0091(7) -0.0107(7)
F5 0.0407(7) 0.0953(14) 0.0374(7) -0.0217(8) -0.0158(6) 0.0249(8)

loop_
_atom_type_symbol
_atom_type_description
_atom_type_scat_dispersion_real
_atom_type_scat_dispersion_imag
_atom_type_scat_source
C C 0.0033 0.0016 'International Tables Vol C Tables 4.2.6.8 and 6.1.1.4'
H H 0.0000 0.0000 'International Tables Vol C Tables 4.2.6.8 and 6.1.1.4'
B B 0.0013 0.0007 'International Tables Vol C Tables 4.2.6.8 and 6.1.1.4'
N N 0.0061 0.0033 'International Tables Vol C Tables 4.2.6.8 and 6.1.1.4'
O O 0.0106 0.0060 'International Tables Vol C Tables 4.2.6.8 and 6.1.1.4'
F F 0.0171 0.0103 'International Tables Vol C Tables 4.2.6.8 and 6.1.1.4'
S S 0.1246 0.1234 'International Tables Vol C Tables 4.2.6.8 and 6.1.1.4'

loop_
_geom_angle_atom_site_label_1
_geom_angle_atom_site_label_2
_geom_angle_atom_site_label_3
_geom_angle
F2 B F1 108.89(14)
F2 B N1 110.60(13)
F1 B N1 109.85(14)
F2 B N2 109.96(14)
F1 B N2 110.49(13)
N1 B N2 107.04(13)
C1 N1 C4 107.87(13)
C1 N1 B 126.38(14)
C4 N1 B 125.59(13)
N1 C1 C2 110.17(14)
N1 C1 C10 122.55(15)
C2 C1 C10 127.26(16)
C1 C10 H10A 109.5
C1 C10 H10B 109.5
H10A C10 H10B 109.5
C1 C10 H10C 109.5
H10A C10 H10C 109.5
H10B C10 H10C 109.5
C3 C2 C1 107.29(14)
C3 C2 C11 127.39(15)
C1 C2 C11 125.10(15)
C2 C11 C12 111.74(14)
C2 C11 H11A 109.3
C12 C11 H11A 109.3
C2 C11 H11B 109.3
C12 C11 H11B 109.3
H11A C11 H11B 107.9
C11 C12 H12A 109.5
C11 C12 H12B 109.5
H12A C12 H12B 109.5
C11 C12 H12C 109.5
H12A C12 H12C 109.5
H12B C12 H12C 109.5
C2 C3 C4 106.77(14)
C2 C3 C13 124.93(15)
C4 C3 C13 128.29(15)
C3 C13 H13A 109.5
C3 C13 H13B 109.5
H13A C13 H13B 109.5
C3 C13 H13C 109.5
H13A C13 H13C 109.5
H13B C13 H13C 109.5
C5 C4 N1 119.99(14)
C5 C4 C3 132.02(14)
N1 C4 C3 107.90(13)
C6 C5 C4 121.66(14)
C6 C5 C14 119.17(14)
C4 C5 C14 119.16(13)
C15 C14 C19 119.40(13)
C15 C14 C5 120.11(13)
C19 C14 C5 120.48(13)
C16 C15 C14 120.78(14)
C16 C15 H15 119.6
C14 C15 H15 119.6
C15 C16 C17 118.84(13)
C15 C16 H16 120.6
C17 C16 H16 120.6
C18 C17 C16 121.24(14)
C18 C17 N3 120.02(14)
C16 C17 N3 118.73(13)
C19 C18 C17 118.85(14)
C19 C18 H18 120.6
C17 C18 H18 120.6
C18 C19 C14 120.87(13)
C18 C19 H19 119.6
C14 C19 H19 119.6
C20 N3 N4 110.55(13)
C20 N3 C17 130.63(13)
N4 N3 C17 118.82(13)
N5 N4 N3 107.48(13)
N4 N5 C21 109.18(13)
N3 C20 C21 104.31(13)
N3 C20 H20 127.8
C21 C20 H20 127.8
N5 C21 C20 108.47(14)
N5 C21 C22 123.46(14)
C20 C21 C22 127.98(15)
N6 C22 C23 118.35(15)
N6 C22 C21 120.91(14)
C23 C22 C21 120.73(14)
C24 C23 C22 121.10(16)
C24 C23 H23 119.4
C22 C23 H23 119.4
C23 C24 C25 119.35(17)
C23 C24 H24 120.3
C25 C24 H24 120.3
C26 C25 C24 118.77(16)
C26 C25 H25 120.6
C24 C25 H25 120.6
N6 C26 C25 121.44(17)
N6 C26 H26 119.3
C25 C26 H26 119.3
C26 N6 C22 120.90(15)
C26 N6 C27 116.62(15)
C22 N6 C27 122.43(14)
N6 C27 H27A 109.5
N6 C27 H27B 109.5
H27A C27 H27B 109.5
N6 C27 H27C 109.5
H27A C27 H27C 109.5
H27B C27 H27C 109.5
C5 C6 N2 120.49(14)
C5 C6 C7 131.76(15)
N2 C6 C7 107.72(13)
C8 C7 C6 106.56(14)
C8 C7 C28 125.36(15)
C6 C7 C28 128.08(14)
C7 C28 H28A 109.5
C7 C28 H28B 109.5
H28A C28 H28B 109.5
C7 C28 H28C 109.5
H28A C28 H28C 109.5
H28B C28 H28C 109.5
C7 C8 C9 107.47(15)
C7 C8 C29 127.11(16)
C9 C8 C29 125.37(15)
C8 C29 C30 111.84(15)
C8 C29 H29A 109.2
C30 C29 H29A 109.2
C8 C29 H29B 109.2
C30 C29 H29B 109.2
H29A C29 H29B 107.9
C29 C30 H30A 109.5
C29 C30 H30B 109.5
H30A C30 H30B 109.5
C29 C30 H30C 109.5
H30A C30 H30C 109.5
H30B C30 H30C 109.5
N2 C9 C8 110.11(14)
N2 C9 C31 124.08(16)
C8 C9 C31 125.80(15)
C9 C31 H31A 109.5
C9 C31 H31B 109.5
H31A C31 H31B 109.5
C9 C31 H31C 109.5
H31A C31 H31C 109.5
H31B C31 H31C 109.5
C9 N2 C6 108.13(13)
C9 N2 B 126.70(13)
C6 N2 B 125.17(13)
O1 S O3 114.80(11)
O1 S O2 114.79(9)
O3 S O2 115.51(9)
O1 S C32 102.32(9)
O3 S C32 103.30(10)
O2 S C32 103.61(9)
F4 C32 F3 107.51(15)
F4 C32 F5 108.66(18)
F3 C32 F5 106.29(16)
F4 C32 S 111.95(13)
F3 C32 S 111.71(14)
F5 C32 S 110.50(14)

loop_
_geom_bond_atom_site_label_1
_geom_bond_atom_site_label_2
_geom_bond_distance
B F2 1.391(2)
B F1 1.395(2)
B N1 1.546(2)
B N2 1.549(2)
N1 C1 1.348(2)
N1 C4 1.4007(19)
C1 C2 1.410(2)
C1 C10 1.493(2)
C10 H10A 0.9800
C10 H10B 0.9800
C10 H10C 0.9800
C2 C3 1.390(2)
C2 C11 1.501(2)
C11 C12 1.530(2)
C11 H11A 0.9900
C11 H11B 0.9900
C12 H12A 0.9800
C12 H12B 0.9800
C12 H12C 0.9800
C3 C4 1.430(2)
C3 C13 1.504(2)
C13 H13A 0.9800
C13 H13B 0.9800
C13 H13C 0.9800
C4 C5 1.397(2)
C5 C6 1.393(2)
C5 C14 1.493(2)
C14 C15 1.389(2)
C14 C19 1.391(2)
C15 C16 1.387(2)
C15 H15 0.9500
C16 C17 1.394(2)
C16 H16 0.9500
C17 C18 1.391(2)
C17 N3 1.432(2)
C18 C19 1.385(2)
C18 H18 0.9500
C19 H19 0.9500
N3 C20 1.349(2)
N3 N4 1.3589(19)
N4 N5 1.298(2)
N5 C21 1.361(2)
C20 C21 1.378(2)
C20 H20 0.9500
C21 C22 1.460(2)
C22 N6 1.359(2)
C22 C23 1.388(2)
C23 C24 1.369(2)
C23 H23 0.9500
C24 C25 1.387(3)
C24 H24 0.9500
C25 C26 1.366(3)
C25 H25 0.9500
C26 N6 1.355(2)
C26 H26 0.9500
N6 C27 1.473(2)
C27 H27A 0.9800
C27 H27B 0.9800
C27 H27C 0.9800
C6 N2 1.3992(19)
C6 C7 1.437(2)
C7 C8 1.389(2)
C7 C28 1.491(2)
C28 H28A 0.9800
C28 H28B 0.9800
C28 H28C 0.9800
C8 C9 1.411(2)
C8 C29 1.508(2)
C29 C30 1.530(3)
C29 H29A 0.9900
C29 H29B 0.9900
C30 H30A 0.9800
C30 H30B 0.9800
C30 H30C 0.9800
C9 N2 1.345(2)
C9 C31 1.496(2)
C31 H31A 0.9800
C31 H31B 0.9800
C31 H31C 0.9800
O1 S 1.4374(14)
O2 S 1.4431(14)
O3 S 1.4431(15)
S C32 1.824(2)
C32 F4 1.324(2)
C32 F3 1.328(2)
C32 F5 1.334(2)

loop_
_geom_torsion_atom_site_label_1
_geom_torsion_atom_site_label_2
_geom_torsion_atom_site_label_3
_geom_torsion_atom_site_label_4
_geom_torsion
F2 B N1 C1 63.0(2)
F1 B N1 C1 -57.2(2)
N2 B N1 C1 -177.22(14)
F2 B N1 C4 -122.13(16)
F1 B N1 C4 117.64(16)
N2 B N1 C4 -2.4(2)
C4 N1 C1 C2 0.25(18)
B N1 C1 C2 175.87(14)
C4 N1 C1 C10 -178.36(14)
B N1 C1 C10 -2.7(3)
N1 C1 C2 C3 0.13(18)
C10 C1 C2 C3 178.66(16)
N1 C1 C2 C11 -174.72(15)
C10 C1 C2 C11 3.8(3)
C3 C2 C11 C12 -90.4(2)
C1 C2 C11 C12 83.4(2)
C1 C2 C3 C4 -0.45(17)
C11 C2 C3 C4 174.25(15)
C1 C2 C3 C13 -179.29(15)
C11 C2 C3 C13 -4.6(3)
C1 N1 C4 C5 176.29(14)
B N1 C4 C5 0.6(2)
C1 N1 C4 C3 -0.53(17)
B N1 C4 C3 -176.19(14)
C2 C3 C4 C5 -175.69(16)
C13 C3 C4 C5 3.1(3)
C2 C3 C4 N1 0.60(16)
C13 C3 C4 N1 179.39(15)
N1 C4 C5 C6 1.0(2)
C3 C4 C5 C6 176.97(15)
N1 C4 C5 C14 -178.79(13)
C3 C4 C5 C14 -2.9(2)
C6 C5 C14 C15 101.97(18)
C4 C5 C14 C15 -78.19(19)
C6 C5 C14 C19 -76.92(19)
C4 C5 C14 C19 102.92(18)
C19 C14 C15 C16 1.2(2)
C5 C14 C15 C16 -177.72(15)
C14 C15 C16 C17 -0.3(2)
C15 C16 C17 C18 -1.0(2)
C15 C16 C17 N3 -179.98(15)
C16 C17 C18 C19 1.2(2)
N3 C17 C18 C19 -179.75(15)
C17 C18 C19 C14 -0.3(2)
C15 C14 C19 C18 -0.9(2)
C5 C14 C19 C18 178.00(15)
C18 C17 N3 C20 3.4(3)
C16 C17 N3 C20 -177.59(16)
C18 C17 N3 N4 -176.88(16)
C16 C17 N3 N4 2.2(2)
C20 N3 N4 N5 0.7(2)
C17 N3 N4 N5 -179.12(15)
N3 N4 N5 C21 -0.6(2)
N4 N3 C20 C21 -0.47(19)
C17 N3 C20 C21 179.30(15)
N4 N5 C21 C20 0.3(2)
N4 N5 C21 C22 -176.41(16)
N3 C20 C21 N5 0.09(18)
N3 C20 C21 C22 176.64(15)
N5 C21 C22 N6 -27.3(2)
C20 C21 C22 N6 156.65(17)
N5 C21 C22 C23 151.41(17)
C20 C21 C22 C23 -24.7(3)
N6 C22 C23 C24 2.3(3)
C21 C22 C23 C24 -176.46(17)
C22 C23 C24 C25 0.1(3)
C23 C24 C25 C26 -1.2(3)
C24 C25 C26 N6 -0.1(3)
C25 C26 N6 C22 2.5(3)
C25 C26 N6 C27 -174.88(18)
C23 C22 N6 C26 -3.5(2)
C21 C22 N6 C26 175.18(15)
C23 C22 N6 C27 173.67(16)
C21 C22 N6 C27 -7.6(2)
C4 C5 C6 N2 -0.5(2)
C14 C5 C6 N2 179.34(13)
C4 C5 C6 C7 177.20(15)
C14 C5 C6 C7 -3.0(2)
C5 C6 C7 C8 -178.38(15)
N2 C6 C7 C8 -0.46(17)
C5 C6 C7 C28 2.2(3)
N2 C6 C7 C28 -179.90(14)
C6 C7 C8 C9 0.32(17)
C28 C7 C8 C9 179.78(15)
C6 C7 C8 C29 -177.04(15)
C28 C7 C8 C29 2.4(3)
C7 C8 C29 C30 81.6(2)
C9 C8 C29 C30 -95.4(2)
C7 C8 C9 N2 -0.06(18)
C29 C8 C9 N2 177.35(15)
C7 C8 C9 C31 -179.79(15)
C29 C8 C9 C31 -2.4(3)
C8 C9 N2 C6 -0.23(17)
C31 C9 N2 C6 179.50(14)
C8 C9 N2 B -179.85(14)
C31 C9 N2 B -0.1(2)
C5 C6 N2 C9 178.63(14)
C7 C6 N2 C9 0.43(17)
C5 C6 N2 B -1.8(2)
C7 C6 N2 B -179.95(14)
F2 B N2 C9 -57.3(2)
F1 B N2 C9 62.9(2)
N1 B N2 C9 -177.54(14)
F2 B N2 C6 123.10(15)
F1 B N2 C6 -116.67(15)
N1 B N2 C6 2.9(2)
O1 S C32 F4 -55.93(16)
O3 S C32 F4 -175.45(15)
O2 S C32 F4 63.71(16)
O1 S C32 F3 64.71(15)
O3 S C32 F3 -54.82(16)
O2 S C32 F3 -175.66(13)
O1 S C32 F5 -177.18(16)
O3 S C32 F5 63.29(17)
O2 S C32 F5 -57.55(16)
